data_8100290
loop_
_publ_author_name
'Mizuguchi, Jin'
'Shikamori, Hirofumi'

_publ_section_title
;
Crystal structure of 3,6-diphenylpyrrolo[3,4-c]pyrrole-1,4-dione---3,
6-bis(4-tert-butylphenyl)-2,5-dihydropyrrolo[3,4-c]pyrrole-1,4-dione 
(1:1), (C~18~H~12~N~2~O~2~) &#x00B7; (C~26~H~28~N~2~O~2~)
;
_journal_issue 1
_journal_name_full 'Zeitschrift f\"ur Kristallographie - New Crystal Structures'
_journal_page_first 127
_journal_page_last 128
_journal_volume 218
_journal_year 2003
_chemical_formula_moiety '(C18 H12 N2 O2)(C26 H28 N2 O2)'
_chemical_formula_sum 'C44 H40 N4 O4'
_chemical_formula_weight 688.82
_space_group_IT_number 2
_symmetry_cell_setting triclinic
_symmetry_Int_Tables_number 2
_symmetry_space_group_name_Hall '-P 1'
_symmetry_space_group_name_H-M 'P -1'
_cell_angle_alpha 83.48(2)
_cell_angle_beta 82.43(2)
_cell_angle_gamma 87.03(2)
_cell_formula_units_Z 1
_cell_length_a 6.565(1)
_cell_length_b 7.253(2)
_cell_length_c 18.355(4)
_cell_measurement_temperature 93.2
_cell_volume 860.2(3)
_exptl_crystal_density_diffrn 1.330
_cod_original_formula_sum 'C44 H40 N4 O4 '
_cod_database_code 8100290

loop_
_symmetry_equiv_pos_as_xyz
x,y,z
-x,-y,-z

loop_
_atom_site_label
_atom_site_type_symbol
_atom_site_fract_x
_atom_site_fract_y
_atom_site_fract_z
_atom_site_U_iso_or_equiv
_atom_site_adp_type
_atom_site_occupancy
_atom_site_calc_flag
_atom_site_refinement_flags
_atom_site_disorder_assembly
_atom_site_disorder_group
O(1) O -0.545(3) -0.674(3) 0.082(1) 0.042(6) Uiso 1.00 d . . .
O(2) O -1.059(3) -1.172(3) 0.083(1) 0.051(7) Uiso 1.00 d . . .
N(1) N -0.462(4) -0.710(4) -0.041(2) 0.059(9) Uiso 1.00 d . . .
N(2) N -0.976(3) -1.223(3) -0.038(1) 0.012(5) Uiso 1.00 d . . .
C(1) C -0.526(4) -0.780(4) 0.029(2) 0.018(7) Uiso 1.00 d . . .
C(2) C -0.442(5) -0.854(5) -0.086(2) 0.052(10) Uiso 1.00 d . . .
C(3) C -0.479(4) -1.028(4) -0.032(1) 0.024(7) Uiso 1.00 d . . .
C(4) C -0.398(4) -0.838(4) -0.158(2) 0.035(8) Uiso 1.00 d . . .
C(5) C -0.412(5) -0.980(4) -0.204(2) 0.051(9) Uiso 1.00 d . . .
C(6) C -0.354(5) -0.960(4) -0.285(2) 0.055(9) Uiso 1.00 d . . .
C(7) C -0.294(4) -0.782(3) -0.315(1) 0.021(6) Uiso 1.00 d . . .
C(8) C -0.276(4) -0.635(4) -0.273(1) 0.039(8) Uiso 1.00 d . . .
C(9) C -0.315(4) -0.666(3) -0.201(1) 0.031(7) Uiso 1.00 d . . .
C(10) C -1.024(5) -1.282(4) 0.032(2) 0.037(8) Uiso 1.00 d . . .
C(11) C -0.945(4) -1.361(3) -0.085(1) 0.017(7) Uiso 1.00 d . . .
C(12) C -0.960(4) -1.522(4) -0.043(1) 0.025(7) Uiso 1.00 d . . .
C(13) C -0.886(4) -1.338(4) -0.171(2) 0.027(7) Uiso 1.00 d . . .
C(14) C -0.838(4) -1.488(3) -0.208(1) 0.022(6) Uiso 1.00 d . . .
C(15) C -0.788(5) -1.441(4) -0.279(2) 0.055(10) Uiso 1.00 d . . .
C(16) C -0.794(6) -1.272(6) -0.330(3) 0.10(1) Uiso 1.00 d . . .
C(17) C -0.853(5) -1.134(4) -0.280(2) 0.050(9) Uiso 1.00 d . . .
C(18) C -0.919(4) -1.149(3) -0.201(1) 0.022(6) Uiso 1.00 d . . .
C(19) C -0.745(4) -1.258(3) -0.406(1) 0.032(7) Uiso 1.00 d . . .
C(20) C -0.885(5) -1.365(4) -0.436(2) 0.062(9) Uiso 1.00 d . . .
C(21) C -0.764(4) -1.046(4) -0.438(2) 0.051(8) Uiso 1.00 d . . .
C(22) C -0.529(5) -1.325(4) -0.424(2) 0.062(9) Uiso 1.00 d . . .
H(1) H -0.4384 -0.5840 -0.0576 0.0672 Uiso 1.00 calc . . .
H(2) H -0.4546 -1.0976 -0.1853 0.0632 Uiso 1.00 calc . . .
H(3) H -0.3960 -1.0448 -0.3130 0.0641 Uiso 1.00 calc . . .
H(4) H -0.2356 -0.7579 -0.3731 0.0664 Uiso 1.00 calc . . .
H(5) H -0.2197 -0.5115 -0.2948 0.0487 Uiso 1.00 calc . . .
H(6) H -0.3302 -0.5619 -0.1690 0.0581 Uiso 1.00 calc . . .
H(7) H -0.9672 -1.0930 -0.0614 0.0434 Uiso 1.00 calc . . .
H(8) H -0.8439 -1.6039 -0.1808 0.0427 Uiso 1.00 calc . . .
H(9) H -0.7065 -1.5519 -0.3083 0.0425 Uiso 1.00 calc . . .
H(10) H -0.8568 -1.0012 -0.3003 0.0544 Uiso 1.00 calc . . .
H(11) H -0.9568 -1.0505 -0.1765 0.0580 Uiso 1.00 calc . . .
H(12) H -0.5133 -1.4515 -0.4063 0.0620 Uiso 1.00 calc . . .
H(13) H -0.4963 -1.3143 -0.4780 0.0620 Uiso 1.00 calc . . .
H(14) H -0.4325 -1.2544 -0.4060 0.0620 Uiso 1.00 calc . . .
H(15) H -0.9105 -1.0154 -0.4175 0.1127 Uiso 1.00 calc . . .
H(16) H -0.7568 -1.0410 -0.4877 0.1127 Uiso 1.00 calc . . .
H(17) H -0.6800 -0.9759 -0.4188 0.1127 Uiso 1.00 calc . . .
H(18) H -0.8704 -1.4910 -0.4189 0.0609 Uiso 1.00 calc . . .
H(19) H -0.8687 -1.3441 -0.4874 0.0609 Uiso 1.00 calc . . .
H(20) H -1.0221 -1.3199 -0.4169 0.0609 Uiso 1.00 calc . . .

loop_
_geom_bond_atom_site_label_1
_geom_bond_atom_site_label_2
_geom_bond_distance
_geom_bond_site_symmetry_1
_geom_bond_site_symmetry_2
_geom_bond_publ_flag
O(1) C(1) 1.29(3) . . ?
O(2) C(10) 1.29(3) . . ?
N(1) C(1) 1.35(4) . . ?
N(1) C(2) 1.40(4) . . ?
N(2) C(10) 1.32(4) . . ?
N(2) C(11) 1.37(3) . . ?
C(1) C(3) 1.39(3) . 2_435 ?
C(2) C(3) 1.52(4) . . ?
C(2) C(4) 1.30(4) . . ?
C(3) C(3) 1.29(5) . 2_435 ?
C(4) C(5) 1.43(4) . . ?
C(4) C(9) 1.49(3) . . ?
C(5) C(6) 1.47(4) . . ?
C(6) C(7) 1.40(3) . . ?
C(7) C(8) 1.39(3) . . ?
C(8) C(9) 1.31(3) . . ?
C(10) C(12) 1.42(4) . 2_325 ?
C(11) C(12) 1.33(3) . . ?
C(11) C(13) 1.57(4) . . ?
C(12) C(12) 1.65(5) . 2_325 ?
C(13) C(14) 1.35(3) . . ?
C(13) C(18) 1.43(3) . . ?
C(14) C(15) 1.31(4) . . ?
C(15) C(16) 1.46(4) . . ?
C(16) C(17) 1.44(4) . . ?
C(16) C(19) 1.37(5) . . ?
C(17) C(18) 1.45(4) . . ?
C(19) C(20) 1.44(3) . . ?
C(19) C(21) 1.59(3) . . ?
C(19) C(22) 1.49(3) . . ?
